data_7035688
loop_
_publ_author_name
'Safin, Damir A.'
'Babashkina, Maria G.'
'Bolte, Michael'
'Mitoraj, Mariusz P.'
'Klein, Axel'

_publ_section_title
;
 Metal ion influences distortion of the ligand in the structure of
 [M{2-MeO(O)CC6H4NHC(S)NP(S)(OiPr)2}2] (M = Zn(II), Cd(II)) complexes: a
 driving force for intermolecular aggregation.
;
_journal_issue 31
_journal_name_full 'Dalton transactions (Cambridge, England : 2003)'
_journal_page_first 14101
_journal_page_last 14109
_journal_paper_doi 10.1039/c5dt02189h
_journal_volume 44
_journal_year 2015
_chemical_formula_moiety 'C30 H44 N4 O8 P2 S4 Zn'
_chemical_formula_sum 'C30 H44 N4 O8 P2 S4 Zn'
_chemical_formula_weight 844.24
_space_group_IT_number 2
_symmetry_cell_setting triclinic
_symmetry_space_group_name_Hall '-P 1'
_symmetry_space_group_name_H-M 'P -1'
_atom_sites_solution_hydrogens geom
_atom_sites_solution_primary direct
_atom_sites_solution_secondary difmap
_audit_creation_method SHELXL-97
_audit_update_record
;
2015-04-27 deposited with the CCDC.
2015-07-06 downloaded from the CCDC.
;
_cell_angle_alpha 78.001(4)
_cell_angle_beta 84.932(4)
_cell_angle_gamma 85.131(4)
_cell_formula_units_Z 2
_cell_length_a 10.4280(5)
_cell_length_b 11.4053(6)
_cell_length_c 17.3530(9)
_cell_measurement_reflns_used 31264
_cell_measurement_temperature 173(2)
_cell_measurement_theta_max 26.0
_cell_measurement_theta_min 3.3
_cell_volume 2006.19(18)
_computing_cell_refinement 'X-Area (Stoe & Cie, 2001)'
_computing_data_collection 'X-Area (Stoe & Cie, 2001)'
_computing_data_reduction 'X-Area (Stoe & Cie, 2001)'
_computing_molecular_graphics 'XP (Sheldrick, 2008)'
_computing_publication_material SHELXL97
_computing_structure_refinement 'SHELXL97 (Sheldrick, 2008) '
_computing_structure_solution 'SHELXS97 (Sheldrick, 2008) '
_diffrn_ambient_temperature 173(2)
_diffrn_measured_fraction_theta_full 0.997
_diffrn_measured_fraction_theta_max 0.993
_diffrn_measurement_device_type 'STOE IPDS II two-circle-diffractometer'
_diffrn_measurement_method \w
_diffrn_radiation_monochromator graphite
_diffrn_radiation_source 'fine-focus sealed tube'
_diffrn_radiation_type MoK\a
_diffrn_radiation_wavelength 0.71073
_diffrn_reflns_av_R_equivalents 0.0510
_diffrn_reflns_av_sigmaI/netI 0.0329
_diffrn_reflns_limit_h_max 12
_diffrn_reflns_limit_h_min -12
_diffrn_reflns_limit_k_max 13
_diffrn_reflns_limit_k_min -13
_diffrn_reflns_limit_l_max 21
_diffrn_reflns_limit_l_min -21
_diffrn_reflns_number 32272
_diffrn_reflns_theta_full 25.00
_diffrn_reflns_theta_max 25.61
_diffrn_reflns_theta_min 3.30
_diffrn_standards_number 0
_exptl_absorpt_coefficient_mu 0.949
_exptl_absorpt_correction_T_max 0.9365
_exptl_absorpt_correction_T_min 0.7770
_exptl_absorpt_correction_type multi-scan
_exptl_absorpt_process_details 'MULABS (Spek, 2003; Blessing, 1995)'
_exptl_crystal_colour colourless
_exptl_crystal_density_diffrn 1.398
_exptl_crystal_density_method 'not measured'
_exptl_crystal_description plate
_exptl_crystal_F_000 880
_exptl_crystal_size_max 0.28
_exptl_crystal_size_mid 0.27
_exptl_crystal_size_min 0.07
_refine_diff_density_max 1.082
_refine_diff_density_min -0.770
_refine_diff_density_rms 0.066
_refine_ls_extinction_coef 0.0055(9)
_refine_ls_extinction_expression Fc^*^=kFc[1+0.001xFc^2^\l^3^/sin(2\q)]^-1/4^
_refine_ls_extinction_method SHELXL
_refine_ls_goodness_of_fit_ref 1.203
_refine_ls_hydrogen_treatment mixed
_refine_ls_matrix_type full
_refine_ls_number_parameters 453
_refine_ls_number_reflns 7511
_refine_ls_number_restraints 14
_refine_ls_restrained_S_all 1.219
_refine_ls_R_factor_all 0.0454
_refine_ls_R_factor_gt 0.0384
_refine_ls_shift/su_max 0.000
_refine_ls_shift/su_mean 0.000
_refine_ls_structure_factor_coef Fsqd
_refine_ls_weighting_details 'calc w=1/[\s^2^(Fo^2^)+(0.0572P)^2^+0.3623P] where P=(Fo^2^+2Fc^2^)/3'
_refine_ls_weighting_scheme calc
_refine_ls_wR_factor_gt 0.1027
_refine_ls_wR_factor_ref 0.1055
_reflns_number_gt 6418
_reflns_number_total 7511
_reflns_threshold_expression I>2\s(I)
_cod_data_source_file c5dt02189h2.cif
_cod_data_source_block safin99
_cod_depositor_comments
;
The following automatic conversions were performed:

'_symmetry_cell_setting' value 'Triclinic' changed to 'triclinic'
according to
/usr/data/users/saulius/crontab/automatic-downloads/rss-feeds/RSC/lib/dictionaries/cif_core.dic
dictionary named 'cif_core.dic' version 2.4.2 from 2011-04-26.

Automatic conversion script
Id: cif_fix_values 3271 2015-04-21 07:52:19Z andrius 

 Adding full bibliography for 7035688--7035689.cif.
;
_cod_original_sg_symbol_H-M P-1
_cod_database_code 7035688

loop_
_symmetry_equiv_pos_as_xyz
'x, y, z'
'-x, -y, -z'

loop_
_atom_site_label
_atom_site_type_symbol
_atom_site_fract_x
_atom_site_fract_y
_atom_site_fract_z
_atom_site_U_iso_or_equiv
_atom_site_adp_type
_atom_site_occupancy
_atom_site_symmetry_multiplicity
_atom_site_calc_flag
_atom_site_refinement_flags
_atom_site_disorder_assembly
_atom_site_disorder_group
N1 N 0.5780(2) 0.18626(18) 0.41453(12) 0.0294(4) Uani 1 1 d . A .
N2 N 0.4053(2) 0.3126(2) 0.44509(13) 0.0315(5) Uani 1 1 d . . .
H2 H 0.345(3) 0.352(3) 0.4280(19) 0.039(9) Uiso 1 1 d . . .
P1 P 0.35962(6) 0.20906(5) 0.06253(3) 0.02567(15) Uani 1 1 d . . .
S3 S 0.53443(6) 0.21364(6) 0.09911(4) 0.03260(15) Uani 1 1 d . . .
S4 S 0.29365(7) 0.03806(7) 0.24536(4) 0.03983(17) Uani 1 1 d . . .
O1 O 0.76386(18) 0.24286(16) 0.31295(10) 0.0352(4) Uani 1 1 d D A .
C1 C 0.4803(2) 0.2605(2) 0.39148(14) 0.0286(5) Uani 1 1 d . . .
C2 C 0.8568(3) 0.2378(3) 0.2462(2) 0.0690(11) Uani 1 1 d D . .
H2A H 0.8502 0.1644 0.2242 0.083 Uiso 0.688(17) 1 calc PR A 1
H2B H 0.8191 0.1772 0.2222 0.083 Uiso 0.312(17) 1 calc PR A 2
C3 C 0.8398(12) 0.3505(7) 0.1847(6) 0.090(5) Uiso 0.688(17) 1 d PD A 1
H3A H 0.9101 0.3522 0.1432 0.136 Uiso 0.688(17) 1 calc PR A 1
H3B H 0.8412 0.4205 0.2091 0.136 Uiso 0.688(17) 1 calc PR A 1
H3C H 0.7570 0.3524 0.1617 0.136 Uiso 0.688(17) 1 calc PR A 1
C4 C 0.9850(5) 0.2375(8) 0.2796(5) 0.084(3) Uiso 0.688(17) 1 d PD A 1
H4A H 1.0004 0.1626 0.3180 0.127 Uiso 0.688(17) 1 calc PR A 1
H4B H 0.9847 0.3060 0.3056 0.127 Uiso 0.688(17) 1 calc PR A 1
H4C H 1.0535 0.2439 0.2367 0.127 Uiso 0.688(17) 1 calc PR A 1
C3' C 0.8241(15) 0.3506(7) 0.1876(6) 0.033(4) Uiso 0.312(17) 1 d PD A 2
H3'1 H 0.7302 0.3628 0.1854 0.049 Uiso 0.312(17) 1 calc PR A 2
H3'2 H 0.8639 0.3436 0.1353 0.049 Uiso 0.312(17) 1 calc PR A 2
H3'3 H 0.8568 0.4192 0.2038 0.049 Uiso 0.312(17) 1 calc PR A 2
C4' C 0.9916(6) 0.1826(13) 0.2553(8) 0.065(5) Uiso 0.312(17) 1 d PD A 2
H4'1 H 0.9899 0.1073 0.2946 0.098 Uiso 0.312(17) 1 calc PR A 2
H4'2 H 1.0440 0.2382 0.2728 0.098 Uiso 0.312(17) 1 calc PR A 2
H4'3 H 1.0291 0.1663 0.2045 0.098 Uiso 0.312(17) 1 calc PR A 2
O2 O 0.79209(16) 0.06229(15) 0.41719(10) 0.0291(4) Uani 1 1 d . A .
C5 C 0.7652(3) -0.0544(2) 0.46890(15) 0.0340(6) Uani 1 1 d . . .
H5 H 0.6727 -0.0703 0.4672 0.041 Uiso 1 1 calc R . .
O6 O 0.36446(18) 0.24982(16) -0.02973(10) 0.0324(4) Uani 1 1 d . . .
C6 C 0.8511(3) -0.1486(3) 0.4373(2) 0.0530(8) Uani 1 1 d . . .
H6A H 0.8287 -0.1506 0.3839 0.079 Uiso 1 1 calc R . .
H6B H 0.8393 -0.2273 0.4718 0.079 Uiso 1 1 calc R . .
H6C H 0.9413 -0.1295 0.4355 0.079 Uiso 1 1 calc R . .
C7 C 0.7906(4) -0.0451(3) 0.55112(18) 0.0592(9) Uani 1 1 d . . .
H7A H 0.7311 0.0173 0.5682 0.089 Uiso 1 1 calc R . .
H7B H 0.8797 -0.0242 0.5518 0.089 Uiso 1 1 calc R . .
H7C H 0.7777 -0.1224 0.5871 0.089 Uiso 1 1 calc R . .
O7 O 0.0735(4) -0.2357(3) 0.26866(18) 0.0870(10) Uani 1 1 d . . .
O8 O -0.0513(3) -0.3572(2) 0.23127(18) 0.0835(10) Uani 1 1 d D . .
C11 C 0.4343(2) 0.3301(2) 0.51926(14) 0.0284(5) Uani 1 1 d . . .
C12 C 0.3686(2) 0.4269(2) 0.54862(14) 0.0301(5) Uani 1 1 d . . .
C13 C 0.4049(3) 0.4530(2) 0.61827(15) 0.0365(6) Uani 1 1 d . . .
H13 H 0.3628 0.5199 0.6372 0.044 Uiso 1 1 calc R . .
C14 C 0.5002(3) 0.3843(3) 0.66029(16) 0.0438(7) Uani 1 1 d . . .
H14 H 0.5253 0.4044 0.7070 0.053 Uiso 1 1 calc R . .
C15 C 0.5590(3) 0.2853(3) 0.63334(16) 0.0434(7) Uani 1 1 d . . .
H15 H 0.6225 0.2355 0.6631 0.052 Uiso 1 1 calc R . .
C16 C 0.5268(3) 0.2579(2) 0.56421(15) 0.0363(6) Uani 1 1 d . . .
H16 H 0.5680 0.1894 0.5469 0.044 Uiso 1 1 calc R . .
C17 C 0.2616(3) 0.5012(2) 0.50748(16) 0.0339(6) Uani 1 1 d . . .
C18 C 0.1198(3) 0.6748(3) 0.5015(2) 0.0578(9) Uani 1 1 d D . .
H18A H 0.1420 0.6991 0.4447 0.087 Uiso 1 1 calc R . .
H18B H 0.1054 0.7463 0.5250 0.087 Uiso 1 1 calc R . .
H18C H 0.0411 0.6311 0.5102 0.087 Uiso 1 1 calc R . .
Zn1 Zn 0.47275(3) 0.14810(2) 0.233804(16) 0.02986(11) Uani 1 1 d . . .
N3 N 0.2955(2) 0.08236(18) 0.08278(12) 0.0304(4) Uani 1 1 d . . .
N4 N 0.1940(2) -0.0797(2) 0.15820(15) 0.0377(5) Uani 1 1 d . . .
H4 H 0.174(3) -0.115(3) 0.204(2) 0.051(10) Uiso 1 1 d . . .
P2 P 0.69034(6) 0.13293(5) 0.35980(3) 0.02678(15) Uani 1 1 d . . .
S1 S 0.64131(7) 0.02353(6) 0.29324(4) 0.04037(18) Uani 1 1 d . A .
S2 S 0.42993(8) 0.30946(6) 0.29601(4) 0.03960(18) Uani 1 1 d . . .
O3 O 0.2094(2) 0.47833(19) 0.45277(13) 0.0459(5) Uani 1 1 d . . .
O4 O 0.2252(2) 0.59723(17) 0.53826(12) 0.0439(5) Uani 1 1 d D . .
O5 O 0.25736(16) 0.30253(15) 0.09115(10) 0.0295(4) Uani 1 1 d . . .
C21 C 0.2633(2) 0.0176(2) 0.15203(15) 0.0293(5) Uani 1 1 d . . .
C22 C 0.2801(3) 0.4300(2) 0.08578(17) 0.0383(6) Uani 1 1 d . . .
H22 H 0.3733 0.4380 0.0918 0.046 Uiso 1 1 calc R . .
C23 C 0.2433(5) 0.5006(3) 0.0064(2) 0.0734(12) Uani 1 1 d . . .
H23A H 0.2990 0.4723 -0.0355 0.110 Uiso 1 1 calc R . .
H23B H 0.2539 0.5861 0.0033 0.110 Uiso 1 1 calc R . .
H23C H 0.1531 0.4894 -0.0003 0.110 Uiso 1 1 calc R . .
C24 C 0.1995(3) 0.4691(3) 0.15234(19) 0.0474(7) Uani 1 1 d . . .
H24A H 0.2279 0.4222 0.2026 0.071 Uiso 1 1 calc R . .
H24B H 0.1088 0.4564 0.1481 0.071 Uiso 1 1 calc R . .
H24C H 0.2087 0.5546 0.1501 0.071 Uiso 1 1 calc R . .
C25 C 0.4572(3) 0.1975(3) -0.08382(15) 0.0410(6) Uani 1 1 d . . .
H25 H 0.5043 0.1245 -0.0540 0.049 Uiso 1 1 calc R . .
C26 C 0.5505(3) 0.2902(4) -0.11883(19) 0.0576(9) Uani 1 1 d . . .
H26A H 0.5988 0.3074 -0.0770 0.086 Uiso 1 1 calc R . .
H26B H 0.5032 0.3639 -0.1444 0.086 Uiso 1 1 calc R . .
H26C H 0.6105 0.2600 -0.1581 0.086 Uiso 1 1 calc R . .
C27 C 0.3807(5) 0.1627(4) -0.1443(2) 0.0724(12) Uani 1 1 d . . .
H27A H 0.3225 0.1011 -0.1181 0.109 Uiso 1 1 calc R . .
H27B H 0.4398 0.1310 -0.1834 0.109 Uiso 1 1 calc R . .
H27C H 0.3300 0.2335 -0.1709 0.109 Uiso 1 1 calc R . .
C31 C 0.1345(3) -0.1236(2) 0.10135(18) 0.0368(6) Uani 1 1 d . B .
C32 C 0.0468(3) -0.2141(3) 0.1297(2) 0.0481(8) Uani 1 1 d . . .
C33 C -0.0166(3) -0.2571(3) 0.0758(3) 0.0565(9) Uani 1 1 d . B .
H33 H -0.0761 -0.3172 0.0942 0.068 Uiso 1 1 calc R . .
C34 C 0.0048(3) -0.2146(3) -0.0042(3) 0.0624(11) Uani 1 1 d . . .
H34 H -0.0421 -0.2429 -0.0403 0.075 Uiso 1 1 calc R B .
C35 C 0.0957(3) -0.1296(3) -0.0320(2) 0.0527(8) Uani 1 1 d . B .
H35 H 0.1133 -0.1027 -0.0872 0.063 Uiso 1 1 calc R . .
C36 C 0.1604(3) -0.0845(3) 0.02069(19) 0.0446(7) Uani 1 1 d . . .
H36 H 0.2224 -0.0270 0.0016 0.054 Uiso 1 1 calc R B .
C37 C 0.0261(4) -0.2659(3) 0.2160(2) 0.0614(10) Uani 1 1 d . B .
C38 C -0.0585(7) -0.4192(5) 0.3157(2) 0.0557(19) Uiso 0.708(18) 1 d PD B 1
H38A H 0.0284 -0.4482 0.3313 0.083 Uiso 0.708(18) 1 calc PR B 1
H38B H -0.1126 -0.4874 0.3229 0.083 Uiso 0.708(18) 1 calc PR B 1
H38C H -0.0961 -0.3629 0.3485 0.083 Uiso 0.708(18) 1 calc PR B 1
C38' C -0.130(2) -0.3923(18) 0.3047(8) 0.085(6) Uiso 0.292(18) 1 d PD B 2
H38D H -0.0734 -0.4222 0.3479 0.128 Uiso 0.292(18) 1 calc PR B 2
H38E H -0.1843 -0.4558 0.2997 0.128 Uiso 0.292(18) 1 calc PR B 2
H38F H -0.1843 -0.3227 0.3159 0.128 Uiso 0.292(18) 1 calc PR B 2

loop_
_atom_site_aniso_label
_atom_site_aniso_U_11
_atom_site_aniso_U_22
_atom_site_aniso_U_33
_atom_site_aniso_U_23
_atom_site_aniso_U_13
_atom_site_aniso_U_12
N1 0.0323(11) 0.0300(10) 0.0274(10) -0.0093(8) -0.0048(8) -0.0001(9)
N2 0.0316(12) 0.0321(11) 0.0327(11) -0.0111(9) -0.0059(9) 0.0031(9)
P1 0.0290(3) 0.0267(3) 0.0227(3) -0.0055(2) -0.0052(2) -0.0048(2)
S3 0.0281(3) 0.0431(4) 0.0283(3) -0.0082(3) -0.0056(2) -0.0060(3)
S4 0.0468(4) 0.0484(4) 0.0268(3) -0.0084(3) -0.0012(3) -0.0169(3)
O1 0.0423(11) 0.0302(9) 0.0310(9) -0.0046(7) 0.0025(8) -0.0009(8)
C1 0.0342(13) 0.0251(11) 0.0291(12) -0.0086(9) -0.0053(10) -0.0063(10)
C2 0.084(3) 0.0491(19) 0.065(2) -0.0089(17) 0.040(2) -0.0069(18)
O2 0.0302(9) 0.0291(8) 0.0284(8) -0.0046(7) -0.0083(7) -0.0008(7)
C5 0.0354(14) 0.0308(13) 0.0339(13) 0.0000(10) -0.0073(11) -0.0030(11)
O6 0.0387(10) 0.0355(9) 0.0232(8) -0.0052(7) -0.0055(7) -0.0021(8)
C6 0.0555(19) 0.0357(15) 0.064(2) -0.0057(14) -0.0049(16) 0.0086(14)
C7 0.088(3) 0.0541(19) 0.0330(15) 0.0034(14) -0.0183(16) -0.0091(18)
O7 0.127(3) 0.0721(18) 0.0681(17) -0.0201(15) 0.0266(17) -0.0622(19)
O8 0.0836(19) 0.0683(17) 0.108(2) -0.0487(17) 0.0540(17) -0.0488(15)
C11 0.0307(13) 0.0284(12) 0.0264(11) -0.0064(9) 0.0029(10) -0.0076(10)
C12 0.0317(13) 0.0290(12) 0.0295(12) -0.0067(10) 0.0057(10) -0.0084(10)
C13 0.0450(15) 0.0336(13) 0.0318(13) -0.0105(11) 0.0055(11) -0.0074(11)
C14 0.0593(19) 0.0470(16) 0.0269(13) -0.0100(12) -0.0050(12) -0.0055(14)
C15 0.0531(18) 0.0465(16) 0.0293(13) -0.0041(12) -0.0086(12) 0.0019(13)
C16 0.0443(15) 0.0358(14) 0.0280(12) -0.0068(10) -0.0020(11) 0.0014(11)
C17 0.0313(13) 0.0313(13) 0.0400(14) -0.0110(11) 0.0044(11) -0.0047(10)
C18 0.055(2) 0.0438(17) 0.078(2) -0.0239(16) -0.0103(17) 0.0150(15)
Zn1 0.03608(18) 0.03054(17) 0.02590(16) -0.00961(11) -0.01024(12) -0.00102(12)
N3 0.0373(12) 0.0269(10) 0.0298(10) -0.0070(8) -0.0093(9) -0.0074(9)
N4 0.0461(14) 0.0317(11) 0.0374(13) -0.0066(10) -0.0042(10) -0.0137(10)
P2 0.0320(3) 0.0266(3) 0.0231(3) -0.0071(2) -0.0063(2) 0.0005(2)
S1 0.0523(4) 0.0340(3) 0.0410(4) -0.0191(3) -0.0231(3) 0.0107(3)
S2 0.0564(4) 0.0331(3) 0.0326(3) -0.0134(3) -0.0185(3) 0.0108(3)
O3 0.0409(11) 0.0461(11) 0.0555(13) -0.0219(10) -0.0126(10) 0.0084(9)
O4 0.0450(12) 0.0365(10) 0.0530(12) -0.0189(9) -0.0032(9) 0.0051(9)
O5 0.0300(9) 0.0252(8) 0.0331(9) -0.0045(7) -0.0020(7) -0.0050(7)
C21 0.0304(13) 0.0267(12) 0.0327(12) -0.0078(10) -0.0059(10) -0.0038(10)
C22 0.0383(15) 0.0266(12) 0.0504(16) -0.0088(11) 0.0012(12) -0.0069(11)
C23 0.123(4) 0.0358(17) 0.051(2) 0.0039(15) 0.009(2) 0.004(2)
C24 0.0504(18) 0.0411(16) 0.0519(17) -0.0164(13) -0.0032(14) 0.0063(13)
C25 0.0566(18) 0.0393(15) 0.0269(13) -0.0090(11) -0.0040(12) 0.0059(13)
C26 0.0498(19) 0.084(3) 0.0387(16) -0.0119(16) 0.0064(14) -0.0141(17)
C27 0.110(3) 0.079(3) 0.0393(18) -0.0287(18) 0.0009(19) -0.034(2)
C31 0.0315(13) 0.0298(13) 0.0539(17) -0.0180(12) -0.0072(12) -0.0014(10)
C32 0.0337(15) 0.0376(15) 0.080(2) -0.0315(15) 0.0057(15) -0.0060(12)
C33 0.0339(16) 0.0531(19) 0.094(3) -0.0425(19) 0.0016(16) -0.0086(14)
C34 0.0394(17) 0.0520(19) 0.114(3) -0.050(2) -0.0324(19) 0.0057(15)
C35 0.058(2) 0.0463(17) 0.063(2) -0.0268(15) -0.0280(16) 0.0065(15)
C36 0.0498(17) 0.0338(14) 0.0564(18) -0.0164(13) -0.0190(14) -0.0039(12)
C37 0.059(2) 0.0477(18) 0.082(3) -0.0300(18) 0.0317(19) -0.0250(16)

loop_
_atom_type_symbol
_atom_type_description
_atom_type_scat_dispersion_real
_atom_type_scat_dispersion_imag
_atom_type_scat_source
C C 0.0033 0.0016 'International Tables Vol C Tables 4.2.6.8 and 6.1.1.4'
H H 0.0000 0.0000 'International Tables Vol C Tables 4.2.6.8 and 6.1.1.4'
N N 0.0061 0.0033 'International Tables Vol C Tables 4.2.6.8 and 6.1.1.4'
O O 0.0106 0.0060 'International Tables Vol C Tables 4.2.6.8 and 6.1.1.4'
P P 0.1023 0.0942 'International Tables Vol C Tables 4.2.6.8 and 6.1.1.4'
S S 0.1246 0.1234 'International Tables Vol C Tables 4.2.6.8 and 6.1.1.4'
Zn Zn 0.2839 1.4301 'International Tables Vol C Tables 4.2.6.8 and 6.1.1.4'

loop_
_geom_angle_atom_site_label_1
_geom_angle_atom_site_label_2
_geom_angle_atom_site_label_3
_geom_angle
C1 N1 P2 127.26(18)
C1 N2 C11 129.5(2)
C1 N2 H2 114(2)
C11 N2 H2 114(2)
O5 P1 O6 102.81(10)
O5 P1 N3 106.56(11)
O6 P1 N3 105.91(10)
O5 P1 S3 113.56(7)
O6 P1 S3 109.43(8)
N3 P1 S3 117.35(9)
P1 S3 Zn1 95.16(3)
C21 S4 Zn1 108.91(9)
C2 O1 P2 124.05(18)
N1 C1 N2 119.7(2)
N1 C1 S2 128.37(19)
N2 C1 S2 111.94(19)
O1 C2 C4' 122.8(6)
O1 C2 C3 109.5(5)
C4' C2 C3 116.9(7)
O1 C2 C3' 104.1(6)
C4' C2 C3' 123.3(8)
O1 C2 C4 104.0(4)
C3 C2 C4 107.9(7)
C3' C2 C4 113.1(7)
O1 C2 H2A 111.7
C3 C2 H2A 111.7
C3' C2 H2A 111.7
C4 C2 H2A 111.7
O1 C2 H2B 100.4
C4' C2 H2B 100.4
C3 C2 H2B 102.3
C4 C2 H2B 131.5
C2 C3 H3A 109.5
C2 C3 H3B 109.5
H3A C3 H3B 109.5
C2 C3 H3C 109.5
H3A C3 H3C 109.5
H3B C3 H3C 109.5
C2 C4 H4A 109.5
C2 C4 H4B 109.5
H4A C4 H4B 109.5
C2 C4 H4C 109.5
H4A C4 H4C 109.5
H4B C4 H4C 109.5
C2 C3' H3'1 109.5
C2 C3' H3'2 109.5
H3'1 C3' H3'2 109.5
C2 C3' H3'3 109.5
H3'1 C3' H3'3 109.5
H3'2 C3' H3'3 109.5
C2 C4' H4'1 109.5
C2 C4' H4'2 109.5
H4'1 C4' H4'2 109.5
C2 C4' H4'3 109.5
H4'1 C4' H4'3 109.5
H4'2 C4' H4'3 109.5
C5 O2 P2 121.16(15)
O2 C5 C7 106.9(2)
O2 C5 C6 107.0(2)
C7 C5 C6 113.7(3)
O2 C5 H5 109.7
C7 C5 H5 109.7
C6 C5 H5 109.7
C25 O6 P1 123.73(16)
C5 C6 H6A 109.5
C5 C6 H6B 109.5
H6A C6 H6B 109.5
C5 C6 H6C 109.5
H6A C6 H6C 109.5
H6B C6 H6C 109.5
C5 C7 H7A 109.5
C5 C7 H7B 109.5
H7A C7 H7B 109.5
C5 C7 H7C 109.5
H7A C7 H7C 109.5
H7B C7 H7C 109.5
C37 O8 C38' 124.7(8)
C37 O8 C38 113.0(4)
C16 C11 N2 123.1(2)
C16 C11 C12 118.7(2)
N2 C11 C12 118.2(2)
C13 C12 C11 119.1(2)
C13 C12 C17 119.2(2)
C11 C12 C17 121.7(2)
C14 C13 C12 121.5(3)
C14 C13 H13 119.2
C12 C13 H13 119.2
C13 C14 C15 118.9(3)
C13 C14 H14 120.6
C15 C14 H14 120.6
C16 C15 C14 121.1(3)
C16 C15 H15 119.5
C14 C15 H15 119.5
C15 C16 C11 120.5(3)
C15 C16 H16 119.7
C11 C16 H16 119.7
O3 C17 O4 122.4(3)
O3 C17 C12 125.5(2)
O4 C17 C12 112.1(2)
O4 C18 H18A 109.5
O4 C18 H18B 109.5
H18A C18 H18B 109.5
O4 C18 H18C 109.5
H18A C18 H18C 109.5
H18B C18 H18C 109.5
S4 Zn1 S2 110.77(3)
S4 Zn1 S1 108.62(3)
S2 Zn1 S1 108.94(3)
S4 Zn1 S3 108.89(2)
S2 Zn1 S3 110.85(3)
S1 Zn1 S3 108.71(3)
C21 N3 P1 128.42(18)
C21 N4 C31 131.4(2)
C21 N4 H4 116(3)
C31 N4 H4 112(3)
O1 P2 O2 103.12(10)
O1 P2 N1 106.20(10)
O2 P2 N1 106.12(10)
O1 P2 S1 114.34(8)
O2 P2 S1 108.29(7)
N1 P2 S1 117.54(8)
P2 S1 Zn1 97.34(3)
C1 S2 Zn1 106.13(8)
C17 O4 C18 115.6(2)
C22 O5 P1 123.89(16)
N3 C21 N4 120.3(2)
N3 C21 S4 129.16(19)
N4 C21 S4 110.48(19)
O5 C22 C24 106.3(2)
O5 C22 C23 108.9(2)
C24 C22 C23 112.3(3)
O5 C22 H22 109.8
C24 C22 H22 109.8
C23 C22 H22 109.8
C22 C23 H23A 109.5
C22 C23 H23B 109.5
H23A C23 H23B 109.5
C22 C23 H23C 109.5
H23A C23 H23C 109.5
H23B C23 H23C 109.5
C22 C24 H24A 109.5
C22 C24 H24B 109.5
H24A C24 H24B 109.5
C22 C24 H24C 109.5
H24A C24 H24C 109.5
H24B C24 H24C 109.5
O6 C25 C26 107.4(2)
O6 C25 C27 106.9(3)
C26 C25 C27 113.2(3)
O6 C25 H25 109.7
C26 C25 H25 109.7
C27 C25 H25 109.7
C25 C26 H26A 109.5
C25 C26 H26B 109.5
H26A C26 H26B 109.5
C25 C26 H26C 109.5
H26A C26 H26C 109.5
H26B C26 H26C 109.5
C25 C27 H27A 109.5
C25 C27 H27B 109.5
H27A C27 H27B 109.5
C25 C27 H27C 109.5
H27A C27 H27C 109.5
H27B C27 H27C 109.5
C36 C31 N4 123.1(3)
C36 C31 C32 119.9(3)
N4 C31 C32 117.0(3)
C33 C32 C31 118.8(3)
C33 C32 C37 120.0(3)
C31 C32 C37 121.1(3)
C34 C33 C32 121.2(3)
C34 C33 H33 119.4
C32 C33 H33 119.4
C33 C34 C35 119.8(3)
C33 C34 H34 120.1
C35 C34 H34 120.1
C36 C35 C34 120.2(4)
C36 C35 H35 119.9
C34 C35 H35 119.9
C35 C36 C31 119.9(3)
C35 C36 H36 120.0
C31 C36 H36 120.0
O7 C37 O8 120.5(4)
O7 C37 C32 126.6(3)
O8 C37 C32 112.8(3)
O8 C38 H38A 109.5
O8 C38 H38B 109.5
O8 C38 H38C 109.5
O8 C38' H38D 109.5
O8 C38' H38E 109.5
H38D C38' H38E 109.5
O8 C38' H38F 109.5
H38D C38' H38F 109.5
H38E C38' H38F 109.5

loop_
_geom_bond_atom_site_label_1
_geom_bond_atom_site_label_2
_geom_bond_distance
N1 C1 1.304(3)
N1 P2 1.602(2)
N2 C1 1.361(3)
N2 C11 1.404(3)
N2 H2 0.79(3)
P1 O5 1.5665(18)
P1 O6 1.5691(17)
P1 N3 1.603(2)
P1 S3 1.9907(9)
S3 Zn1 2.3505(7)
S4 C21 1.743(3)
S4 Zn1 2.3087(8)
O1 C2 1.450(4)
O1 P2 1.5653(19)
C1 S2 1.747(2)
C2 C4' 1.4979(10)
C2 C3 1.4990(10)
C2 C3' 1.5003(10)
C2 C4 1.5018(10)
C2 H2A 1.0000
C2 H2B 1.0000
C3 H3A 0.9800
C3 H3B 0.9800
C3 H3C 0.9800
C4 H4A 0.9800
C4 H4B 0.9800
C4 H4C 0.9800
C3' H3'1 0.9800
C3' H3'2 0.9800
C3' H3'3 0.9800
C4' H4'1 0.9800
C4' H4'2 0.9800
C4' H4'3 0.9800
O2 C5 1.476(3)
O2 P2 1.5730(17)
C5 C7 1.501(4)
C5 C6 1.501(4)
C5 H5 1.0000
O6 C25 1.465(3)
C6 H6A 0.9800
C6 H6B 0.9800
C6 H6C 0.9800
C7 H7A 0.9800
C7 H7B 0.9800
C7 H7C 0.9800
O7 C37 1.199(5)
O8 C37 1.339(4)
O8 C38' 1.453(5)
O8 C38 1.487(4)
C11 C16 1.396(4)
C11 C12 1.412(3)
C12 C13 1.394(4)
C12 C17 1.483(4)
C13 C14 1.376(4)
C13 H13 0.9500
C14 C15 1.386(4)
C14 H14 0.9500
C15 C16 1.376(4)
C15 H15 0.9500
C16 H16 0.9500
C17 O3 1.218(3)
C17 O4 1.329(3)
C18 O4 1.456(3)
C18 H18A 0.9800
C18 H18B 0.9800
C18 H18C 0.9800
Zn1 S2 2.3137(7)
Zn1 S1 2.3365(7)
N3 C21 1.305(3)
N4 C21 1.356(3)
N4 C31 1.405(4)
N4 H4 0.83(4)
P2 S1 1.9911(9)
O5 C22 1.476(3)
C22 C24 1.490(4)
C22 C23 1.508(5)
C22 H22 1.0000
C23 H23A 0.9800
C23 H23B 0.9800
C23 H23C 0.9800
C24 H24A 0.9800
C24 H24B 0.9800
C24 H24C 0.9800
C25 C26 1.495(5)
C25 C27 1.507(5)
C25 H25 1.0000
C26 H26A 0.9800
C26 H26B 0.9800
C26 H26C 0.9800
C27 H27A 0.9800
C27 H27B 0.9800
C27 H27C 0.9800
C31 C36 1.387(4)
C31 C32 1.419(4)
C32 C33 1.381(5)
C32 C37 1.495(5)
C33 C34 1.376(6)
C33 H33 0.9500
C34 C35 1.396(5)
C34 H34 0.9500
C35 C36 1.385(4)
C35 H35 0.9500
C36 H36 0.9500
C38 H38A 0.9800
C38 H38B 0.9800
C38 H38C 0.9800
C38' H38D 0.9800
C38' H38E 0.9800
C38' H38F 0.9800

loop_
_geom_hbond_atom_site_label_D
_geom_hbond_atom_site_label_H
_geom_hbond_atom_site_label_A
_geom_hbond_distance_DH
_geom_hbond_distance_HA
_geom_hbond_distance_DA
_geom_hbond_angle_DHA
N2 H2 O3 0.79(3) 2.02(3) 2.677(3) 142(3)
N4 H4 O7 0.83(4) 1.91(4) 2.637(3) 146(3)

loop_
_geom_torsion_atom_site_label_1
_geom_torsion_atom_site_label_2
_geom_torsion_atom_site_label_3
_geom_torsion_atom_site_label_4
_geom_torsion
O5 P1 S3 Zn1 65.68(8)
O6 P1 S3 Zn1 179.90(7)
N3 P1 S3 Zn1 -59.46(10)
P2 N1 C1 N2 -169.14(18)
P2 N1 C1 S2 9.0(3)
C11 N2 C1 N1 21.6(4)
C11 N2 C1 S2 -156.8(2)
P2 O1 C2 C4' -76.4(8)
P2 O1 C2 C3 140.5(6)
P2 O1 C2 C3' 137.0(6)
P2 O1 C2 C4 -104.4(4)
P2 O2 C5 C7 -128.1(2)
P2 O2 C5 C6 109.7(2)
O5 P1 O6 C25 173.2(2)
N3 P1 O6 C25 -75.1(2)
S3 P1 O6 C25 52.3(2)
C1 N2 C11 C16 -25.4(4)
C1 N2 C11 C12 153.1(2)
C16 C11 C12 C13 4.8(4)
N2 C11 C12 C13 -173.7(2)
C16 C11 C12 C17 -174.8(2)
N2 C11 C12 C17 6.6(3)
C11 C12 C13 C14 -2.1(4)
C17 C12 C13 C14 177.5(3)
C12 C13 C14 C15 -1.5(4)
C13 C14 C15 C16 2.4(5)
C14 C15 C16 C11 0.3(5)
N2 C11 C16 C15 174.5(3)
C12 C11 C16 C15 -4.0(4)
C13 C12 C17 O3 -169.6(3)
C11 C12 C17 O3 10.1(4)
C13 C12 C17 O4 9.2(3)
C11 C12 C17 O4 -171.1(2)
C21 S4 Zn1 S2 129.16(9)
C21 S4 Zn1 S1 -111.22(9)
C21 S4 Zn1 S3 7.01(10)
P1 S3 Zn1 S4 25.32(4)
P1 S3 Zn1 S2 -96.78(4)
P1 S3 Zn1 S1 143.50(3)
O5 P1 N3 C21 -65.9(3)
O6 P1 N3 C21 -174.9(2)
S3 P1 N3 C21 62.7(3)
C2 O1 P2 O2 80.6(2)
C2 O1 P2 N1 -168.0(2)
C2 O1 P2 S1 -36.7(2)
C5 O2 P2 O1 -175.41(17)
C5 O2 P2 N1 73.15(19)
C5 O2 P2 S1 -53.89(18)
C1 N1 P2 O1 63.5(2)
C1 N1 P2 O2 172.8(2)
C1 N1 P2 S1 -65.9(2)
O1 P2 S1 Zn1 -73.88(9)
O2 P2 S1 Zn1 171.80(7)
N1 P2 S1 Zn1 51.66(9)
S4 Zn1 S1 P2 -130.13(4)
S2 Zn1 S1 P2 -9.38(5)
S3 Zn1 S1 P2 111.52(4)
N1 C1 S2 Zn1 34.8(2)
N2 C1 S2 Zn1 -147.02(16)
S4 Zn1 S2 C1 93.75(9)
S1 Zn1 S2 C1 -25.67(10)
S3 Zn1 S2 C1 -145.25(9)
O3 C17 O4 C18 -0.9(4)
C12 C17 O4 C18 -179.6(2)
O6 P1 O5 C22 -70.9(2)
N3 P1 O5 C22 177.90(19)
S3 P1 O5 C22 47.2(2)
P1 N3 C21 N4 171.0(2)
P1 N3 C21 S4 -7.3(4)
C31 N4 C21 N3 -7.0(5)
C31 N4 C21 S4 171.7(2)
Zn1 S4 C21 N3 -24.3(3)
Zn1 S4 C21 N4 157.21(17)
P1 O5 C22 C24 -150.6(2)
P1 O5 C22 C23 88.2(3)
P1 O6 C25 C26 -109.3(2)
P1 O6 C25 C27 128.8(2)
C21 N4 C31 C36 14.2(5)
C21 N4 C31 C32 -167.4(3)
C36 C31 C32 C33 -3.5(4)
N4 C31 C32 C33 178.1(3)
C36 C31 C32 C37 174.4(3)
N4 C31 C32 C37 -4.0(4)
C31 C32 C33 C34 0.6(5)
C37 C32 C33 C34 -177.3(3)
C32 C33 C34 C35 2.4(5)
C33 C34 C35 C36 -2.7(5)
C34 C35 C36 C31 -0.2(5)
N4 C31 C36 C35 -178.4(3)
C32 C31 C36 C35 3.3(4)
C38' O8 C37 O7 28.2(14)
C38 O8 C37 O7 -5.6(6)
C38' O8 C37 C32 -153.7(13)
C38 O8 C37 C32 172.5(4)
C33 C32 C37 O7 -178.8(4)
C31 C32 C37 O7 3.3(6)
C33 C32 C37 O8 3.2(5)
C31 C32 C37 O8 -174.6(3)
